data_1524922
loop_
_publ_author_name
'Meyer-Liautaud, F.'
'Allibert, C.'
'Moreau, J.M.'

_publ_section_title
;
 New phases in the system La-Cu
;
_journal_name_full 'Journal of the Less-Common Metals'
_journal_page_first 81
_journal_page_last 90
_journal_volume 110
_journal_year 1985
_chemical_formula_sum 'Cu4 La'
_space_group_IT_number 119
_symmetry_space_group_name_Hall 'I -4 -2'
_symmetry_space_group_name_H-M 'I -4 m 2'
_cell_angle_alpha 90
_cell_angle_beta 90
_cell_angle_gamma 90
_cell_formula_units_Z 18
_cell_length_a 8.904
_cell_length_b 8.904
_cell_length_c 19.21
_cell_volume 1522.992
_citation_journal_id_ASTM JCOMAH
_cod_data_source_file Meyer-Liautaud_JCOMAH_1985_1546.cif
_cod_data_source_block Cu4La1
_cod_original_formula_sum 'Cu4 La1'
_cod_database_code 1524922

loop_
_symmetry_equiv_pos_as_xyz
x,y,z
y,-x,-z
-x,-y,z
-y,x,-z
-x,y,z
y,x,-z
x,-y,z
-y,-x,-z
x+1/2,y+1/2,z+1/2
y+1/2,-x+1/2,-z+1/2
-x+1/2,-y+1/2,z+1/2
-y+1/2,x+1/2,-z+1/2
-x+1/2,y+1/2,z+1/2
y+1/2,x+1/2,-z+1/2
x+1/2,-y+1/2,z+1/2
-y+1/2,-x+1/2,-z+1/2

loop_
_atom_site_label
_atom_site_type_symbol
_atom_site_fract_x
_atom_site_fract_y
_atom_site_fract_z
_atom_site_occupancy
_atom_site_U_iso_or_equiv
Cu3 Cu 0.3573 0 0.795 1 0.0
Cu2 Cu 0.342 0 0.2118 1 0.0
La3 La 0 0.5 0.0525 1 0.0
Cu7 Cu 0.753 0.253 0.25 1 0.0
Cu1 Cu 0.247 0.247 0 1 0.0
La2 La 0 0 0.206 1 0.0
Cu6 Cu 0.287 0 0.0795 1 0.0
Cu4 Cu 0.256 0 0.6691 1 0.0
Cu8 Cu 0.1609 0.235 0.1202 1 0.0
Cu5 Cu 0.155 0 0.5435 1 0.0
La4 La 0.2447 0 0.3735 1 0.0
La1 La 0 0 0 1 0.0
